data_7134235
loop_
_publ_author_name
'Griggs, Samuel D.'
'Piticari, Amalia-Sofia'
'Liver, Samuel'
'Arter, Chris'
'Sievers, Sonja'
'Marsden, Stephen P.'
'Nelson, Adam'

_publ_section_title
;
 Phenotype-directed discovery of diverse, biologically-relevant molecular
 scaffolds.
;
_journal_name_full 'Chemical communications (Cambridge, England)'
_journal_paper_doi 10.1039/d4cc06605g
_journal_year 2025
_chemical_formula_moiety 'C25 H25 N O5'
_chemical_formula_sum 'C25 H25 N O5'
_chemical_formula_weight 419.46
_space_group_crystal_system monoclinic
_space_group_IT_number 14
_space_group_name_Hall '-P 2ybc'
_space_group_name_H-M_alt 'P 1 21/c 1'
_atom_sites_solution_hydrogens geom
_atom_sites_solution_primary dual
_audit_creation_date 2023-10-11
_audit_creation_method
;
Olex2 1.5
(compiled 2023.08.24 svn.re1ec1418 for OlexSys, GUI svn.r6817)
;
_audit_update_record
;
2024-12-16 deposited with the CCDC.	2025-01-30 downloaded from the CCDC.
;
_cell_angle_alpha 90
_cell_angle_beta 108.601(3)
_cell_angle_gamma 90
_cell_formula_units_Z 4
_cell_length_a 13.8060(4)
_cell_length_b 8.8682(3)
_cell_length_c 18.6122(5)
_cell_measurement_reflns_used 4161
_cell_measurement_temperature 120.01(18)
_cell_measurement_theta_max 72.7230
_cell_measurement_theta_min 5.0460
_cell_volume 2159.74(12)
_computing_cell_refinement 'CrysAlisPro 1.171.42.81a (Rigaku OD, 2023)'
_computing_data_collection 'CrysAlisPro 1.171.42.81a (Rigaku OD, 2023)'
_computing_data_reduction 'CrysAlisPro 1.171.42.81a (Rigaku OD, 2023)'
_computing_molecular_graphics 'Olex2 1.5 (Dolomanov et al., 2009)'
_computing_publication_material 'Olex2 1.5 (Dolomanov et al., 2009)'
_computing_structure_refinement 'SHELXL 2014/7 (Sheldrick, 2015)'
_computing_structure_solution 'SHELXT  (Sheldrick, 2015)'
_diffrn_ambient_environment N~2~
_diffrn_ambient_temperature 120.01(18)
_diffrn_detector 'CCD plate'
_diffrn_detector_area_resol_mean 5.3095
_diffrn_detector_type Atlas
_diffrn_measured_fraction_theta_full 0.999
_diffrn_measured_fraction_theta_max 0.971
_diffrn_measurement_details
;
List of Runs (angles in degrees, time in seconds):

  # Type    Start    End  Width  t~exp~   \w     \q     \k     \f   Frames
#--------------------------------------------------------------------------
  1  \w    -89.00 -56.00   1.00   15.00    --  -38.50 142.00 -46.00   33
  2  \w    -89.00 -35.00   1.00   15.00    --  -38.50 128.00 142.00   54
  3  \w     56.00  81.00   1.00   60.00    --  103.10-142.00-103.00   25
  4  \w     51.00  76.00   1.00   60.00    --  103.10-128.00  67.00   25
  5  \w     98.00 171.00   1.00   60.00    --  103.10 128.00 142.00   73
  6  \w     89.00 163.00   1.00   60.00    --  103.10 142.00 -46.00   74
  7  \w    -54.00  -7.00   1.00   15.00    --  -38.50 125.00 -60.00   47
  8  \w   -110.00 -18.00   1.00   15.00    --  -38.50 -37.00-150.00   92
  9  \w     19.00 108.00   1.00   15.00    --   42.71  57.00  60.00   89
 10  \w     75.00 102.00   1.00   60.00    --  103.10-125.00 120.00   27
 11  \w     83.00 176.00   1.00   60.00    --  103.10  30.00 -30.00   93
 12  \w    105.00 173.00   1.00   60.00    --  103.10  77.00-120.00   68
 13  \w     27.00 107.00   1.00   60.00    --  103.10 -94.00-120.00   80
 14  \w     43.00 118.00   1.00   60.00    --  103.10 -45.00-120.00   75
 15  \w     87.00 112.00   1.00   60.00    --  103.10-125.00-180.00   25
 16  \w     78.00 107.00   1.00   60.00    --  103.10 -94.00  30.00   29
 17  \w    139.00 174.00   1.00   60.00    --  103.10  77.00  30.00   35
;
_diffrn_measurement_device 'four-circle diffractometer'
_diffrn_measurement_device_type 'SuperNova, Dual, Cu at home/near, Atlas'
_diffrn_measurement_method '\w scans'
_diffrn_orient_matrix_type 'CrysAlisPro convention (1999,Acta A55,543-557)'
_diffrn_orient_matrix_UB_11 -0.0410046000
_diffrn_orient_matrix_UB_12 -0.0433018000
_diffrn_orient_matrix_UB_13 0.0650898000
_diffrn_orient_matrix_UB_21 -0.0175964000
_diffrn_orient_matrix_UB_22 0.1677812000
_diffrn_orient_matrix_UB_23 0.0131669000
_diffrn_orient_matrix_UB_31 -0.1089867000
_diffrn_orient_matrix_UB_32 -0.0107881000
_diffrn_orient_matrix_UB_33 -0.0567960000
_diffrn_radiation_monochromator mirror
_diffrn_radiation_probe x-ray
_diffrn_radiation_type 'Cu K\a'
_diffrn_radiation_wavelength 1.54184
_diffrn_reflns_av_R_equivalents 0.0459
_diffrn_reflns_av_unetI/netI 0.0472
_diffrn_reflns_Laue_measured_fraction_full 0.999
_diffrn_reflns_Laue_measured_fraction_max 0.971
_diffrn_reflns_limit_h_max 12
_diffrn_reflns_limit_h_min -17
_diffrn_reflns_limit_k_max 10
_diffrn_reflns_limit_k_min -10
_diffrn_reflns_limit_l_max 22
_diffrn_reflns_limit_l_min -23
_diffrn_reflns_number 12193
_diffrn_reflns_point_group_measured_fraction_full 0.999
_diffrn_reflns_point_group_measured_fraction_max 0.971
_diffrn_reflns_theta_full 67.684
_diffrn_reflns_theta_max 73.052
_diffrn_reflns_theta_min 3.378
_diffrn_source 'micro-focus sealed X-ray tube'
_diffrn_source_type 'SuperNova (Cu) X-ray Source'
_exptl_absorpt_coefficient_mu 0.733
_exptl_absorpt_correction_T_max 1.000
_exptl_absorpt_correction_T_min 0.774
_exptl_absorpt_correction_type gaussian
_exptl_absorpt_process_details
;
CrysAlisPro 1.171.42.81a (Rigaku Oxford Diffraction, 2023)
Numerical absorption correction based on gaussian integration over
a multifaceted crystal model
Empirical absorption correction using spherical harmonics,
implemented in SCALE3 ABSPACK scaling algorithm.
;
_exptl_crystal_colour colourless
_exptl_crystal_colour_primary colourless
_exptl_crystal_density_diffrn 1.290
_exptl_crystal_description plate
_exptl_crystal_F_000 888
_exptl_crystal_size_max 0.17
_exptl_crystal_size_mid 0.06
_exptl_crystal_size_min 0.04
_refine_diff_density_max 0.500
_refine_diff_density_min -0.220
_refine_diff_density_rms 0.048
_refine_ls_extinction_method none
_refine_ls_goodness_of_fit_ref 1.026
_refine_ls_hydrogen_treatment constr
_refine_ls_matrix_type full
_refine_ls_number_parameters 284
_refine_ls_number_reflns 4192
_refine_ls_number_restraints 0
_refine_ls_restrained_S_all 1.026
_refine_ls_R_factor_all 0.0689
_refine_ls_R_factor_gt 0.0501
_refine_ls_shift/su_max 0.000
_refine_ls_shift/su_mean 0.000
_refine_ls_structure_factor_coef Fsqd
_refine_ls_weighting_details 'w=1/[\s^2^(Fo^2^)+(0.0569P)^2^+0.8777P] where P=(Fo^2^+2Fc^2^)/3'
_refine_ls_weighting_scheme calc
_refine_ls_wR_factor_gt 0.1183
_refine_ls_wR_factor_ref 0.1295
_reflns_Friedel_coverage 0.000
_reflns_number_gt 3255
_reflns_number_total 4192
_reflns_threshold_expression 'I > 2\s(I)'
_cod_data_source_file d4cc06605g2.cif
_cod_data_source_block sg_8_94
_cod_database_code 7134235
_shelx_shelxl_version_number 2014/7
_chemical_oxdiff_formula C25H25NO5
_shelx_space_group_comment
;
The symmetry employed for this shelxl refinement is uniquely defined
by the following loop, which should always be used as a source of
symmetry information in preference to the above space-group names.
They are only intended as comments.
;
_shelx_estimated_absorpt_t_max 0.971
_shelx_estimated_absorpt_t_min 0.886
_olex2_refinement_description
;
1. Fixed Uiso
 At 1.2 times of:
  All C(H) groups, All C(H,H) groups
 At 1.5 times of:
  All C(H,H,H) groups
2.a Ternary CH refined with riding coordinates:
 C10(H10), C11(H11)
2.b Secondary CH2 refined with riding coordinates:
 C24(H24A,H24B)
2.c Aromatic/amide H refined with riding coordinates:
 C2(H2), C3(H3), C4(H4), C5(H5), C8(H8), C13(H13), C14(H14), C15(H15), C16(H16)
2.d Idealised Me refined as rotating group:
 C20(H20A,H20B,H20C), C21(H21A,H21B,H21C), C22(H22A,H22B,H22C), C25(H25A,H25B,
 H25C)
;
_olex2_date_sample_data_collection 2023-10-10
_olex2_submission_special_instructions 'No special instructions were received'
_oxdiff_exptl_absorpt_empirical_details
;
Empirical correction (ABSPACK) includes:
- Absorption correction using spherical harmonics
- Frame scaling
;
_oxdiff_exptl_absorpt_empirical_full_max 1.721
_oxdiff_exptl_absorpt_empirical_full_min 0.640

loop_
_space_group_symop_operation_xyz
'x, y, z'
'-x, y+1/2, -z+1/2'
'-x, -y, -z'
'x, -y-1/2, z-1/2'

loop_
_atom_site_label
_atom_site_type_symbol
_atom_site_fract_x
_atom_site_fract_y
_atom_site_fract_z
_atom_site_U_iso_or_equiv
_atom_site_adp_type
_atom_site_occupancy
_atom_site_site_symmetry_order
_atom_site_calc_flag
_atom_site_refinement_flags_posn
_atom_site_refinement_flags_adp
_atom_site_refinement_flags_occupancy
_atom_site_disorder_assembly
_atom_site_disorder_group
O1 O 0.32659(11) 0.53900(17) 0.62950(8) 0.0282(3) Uani 1 1 d . . . . .
O2 O 0.17762(11) 0.39581(18) 0.28672(7) 0.0303(3) Uani 1 1 d . . . . .
O3 O 0.26966(11) 0.56761(18) 0.37192(7) 0.0277(3) Uani 1 1 d . . . . .
O4 O 0.46437(11) 0.12428(19) 0.71715(8) 0.0318(4) Uani 1 1 d . . . . .
O5 O 0.41740(10) 0.02746(18) 0.59935(8) 0.0285(3) Uani 1 1 d . . . . .
N1 N 0.24000(12) 0.3413(2) 0.41318(8) 0.0226(4) Uani 1 1 d . . . . .
C1 C 0.18325(14) 0.2110(2) 0.41386(10) 0.0227(4) Uani 1 1 d . . . . .
C2 C 0.10806(15) 0.1383(2) 0.35604(11) 0.0256(4) Uani 1 1 d . . . . .
H2 H 0.0905 0.1715 0.3049 0.031 Uiso 1 1 calc R U . . .
C3 C 0.05999(16) 0.0161(2) 0.37589(12) 0.0293(5) Uani 1 1 d . . . . .
H3 H 0.0080 -0.0352 0.3376 0.035 Uiso 1 1 calc R U . . .
C4 C 0.08599(16) -0.0343(3) 0.45101(12) 0.0306(5) Uani 1 1 d . . . . .
H4 H 0.0516 -0.1189 0.4628 0.037 Uiso 1 1 calc R U . . .
C5 C 0.16127(15) 0.0379(3) 0.50834(11) 0.0274(4) Uani 1 1 d . . . . .
H5 H 0.1787 0.0035 0.5592 0.033 Uiso 1 1 calc R U . . .
C6 C 0.21095(14) 0.1615(2) 0.49001(10) 0.0222(4) Uani 1 1 d . . . . .
C7 C 0.28820(13) 0.2645(2) 0.53484(10) 0.0221(4) Uani 1 1 d . . . . .
C8 C 0.30252(13) 0.3717(2) 0.48764(10) 0.0222(4) Uani 1 1 d . . . . .
H8 H 0.3479 0.4549 0.5025 0.027 Uiso 1 1 calc R U . . .
C9 C 0.34154(14) 0.2566(2) 0.61800(10) 0.0239(4) Uani 1 1 d . . . . .
C10 C 0.36912(15) 0.4004(2) 0.66511(11) 0.0265(4) Uani 1 1 d . . . . .
H10 H 0.4361 0.4041 0.7068 0.032 Uiso 1 1 calc R U . . .
C11 C 0.28593(15) 0.3054(3) 0.67633(10) 0.0258(4) Uani 1 1 d . . . . .
H11 H 0.2967 0.2481 0.7245 0.031 Uiso 1 1 calc R U . . .
C12 C 0.19333(15) 0.3994(2) 0.64403(10) 0.0252(4) Uani 1 1 d . . . . .
C13 C 0.09210(15) 0.3786(3) 0.64015(11) 0.0287(5) Uani 1 1 d . . . . .
H13 H 0.0712 0.2901 0.6599 0.034 Uiso 1 1 calc R U . . .
C14 C 0.02216(17) 0.4914(3) 0.60654(12) 0.0329(5) Uani 1 1 d . . . . .
H14 H -0.0474 0.4801 0.6037 0.039 Uiso 1 1 calc R U . . .
C15 C 0.05274(17) 0.6203(3) 0.57714(12) 0.0329(5) Uani 1 1 d . . . . .
H15 H 0.0033 0.6947 0.5537 0.039 Uiso 1 1 calc R U . . .
C16 C 0.15392(17) 0.6428(3) 0.58124(11) 0.0299(5) Uani 1 1 d . . . . .
H16 H 0.1750 0.7305 0.5610 0.036 Uiso 1 1 calc R U . . .
C17 C 0.22252(15) 0.5304(2) 0.61649(10) 0.0255(4) Uani 1 1 d . . . . .
C18 C 0.22517(14) 0.4353(2) 0.35013(10) 0.0235(4) Uani 1 1 d . . . . .
C19 C 0.25956(15) 0.6900(3) 0.31459(11) 0.0287(5) Uani 1 1 d . . . . .
C20 C 0.3141(2) 0.8208(3) 0.36354(14) 0.0445(6) Uani 1 1 d . . . . .
H20A H 0.2805 0.8441 0.4013 0.067 Uiso 1 1 calc R U . . .
H20B H 0.3115 0.9095 0.3315 0.067 Uiso 1 1 calc R U . . .
H20C H 0.3855 0.7933 0.3894 0.067 Uiso 1 1 calc R U . . .
C21 C 0.14764(16) 0.7279(3) 0.27690(12) 0.0323(5) Uani 1 1 d . . . . .
H21A H 0.1142 0.6454 0.2430 0.048 Uiso 1 1 calc R U . . .
H21B H 0.1419 0.8211 0.2475 0.048 Uiso 1 1 calc R U . . .
H21C H 0.1145 0.7417 0.3158 0.048 Uiso 1 1 calc R U . . .
C22 C 0.31246(18) 0.6412(3) 0.25838(14) 0.0421(6) Uani 1 1 d . . . . .
H22A H 0.3802 0.6006 0.2859 0.063 Uiso 1 1 calc R U . . .
H22B H 0.3198 0.7281 0.2280 0.063 Uiso 1 1 calc R U . . .
H22C H 0.2716 0.5632 0.2249 0.063 Uiso 1 1 calc R U . . .
C23 C 0.41451(14) 0.1319(3) 0.65056(11) 0.0251(4) Uani 1 1 d . . . . .
C24 C 0.48030(16) -0.1052(3) 0.62994(12) 0.0312(5) Uani 1 1 d . . . . .
H24A H 0.4509 -0.1620 0.6639 0.037 Uiso 1 1 calc R U . . .
H24B H 0.5505 -0.0738 0.6595 0.037 Uiso 1 1 calc R U . . .
C25 C 0.4824(2) -0.2022(3) 0.56454(14) 0.0487(7) Uani 1 1 d . . . . .
H25A H 0.5161 -0.1476 0.5333 0.073 Uiso 1 1 calc R U . . .
H25B H 0.4123 -0.2274 0.5338 0.073 Uiso 1 1 calc R U . . .
H25C H 0.5203 -0.2952 0.5837 0.073 Uiso 1 1 calc R U . . .

loop_
_atom_site_aniso_label
_atom_site_aniso_U_11
_atom_site_aniso_U_22
_atom_site_aniso_U_33
_atom_site_aniso_U_23
_atom_site_aniso_U_13
_atom_site_aniso_U_12
O1 0.0261(7) 0.0321(8) 0.0230(6) -0.0007(6) 0.0032(5) -0.0027(6)
O2 0.0390(8) 0.0348(8) 0.0153(6) 0.0002(6) 0.0059(6) 0.0007(7)
O3 0.0266(7) 0.0355(8) 0.0193(6) 0.0062(6) 0.0048(5) -0.0028(6)
O4 0.0277(7) 0.0401(9) 0.0215(7) 0.0056(6) -0.0008(6) 0.0057(7)
O5 0.0240(7) 0.0365(9) 0.0225(6) 0.0041(6) 0.0040(5) 0.0091(6)
N1 0.0209(7) 0.0298(9) 0.0156(7) 0.0020(7) 0.0036(6) 0.0006(7)
C1 0.0206(9) 0.0275(10) 0.0198(9) 0.0016(8) 0.0059(7) 0.0064(8)
C2 0.0266(10) 0.0283(10) 0.0190(9) 0.0005(8) 0.0031(7) 0.0071(8)
C3 0.0263(10) 0.0282(11) 0.0284(10) -0.0022(9) 0.0016(8) 0.0037(9)
C4 0.0289(10) 0.0268(11) 0.0327(10) 0.0023(9) 0.0051(9) -0.0006(9)
C5 0.0272(10) 0.0307(11) 0.0221(9) 0.0044(8) 0.0050(8) 0.0029(9)
C6 0.0187(9) 0.0285(10) 0.0179(8) 0.0017(8) 0.0039(7) 0.0067(8)
C7 0.0163(8) 0.0311(11) 0.0180(8) 0.0023(8) 0.0045(7) 0.0048(8)
C8 0.0162(8) 0.0330(11) 0.0166(8) 0.0004(8) 0.0039(7) 0.0017(8)
C9 0.0203(9) 0.0340(11) 0.0159(8) 0.0031(8) 0.0036(7) 0.0028(8)
C10 0.0231(9) 0.0339(12) 0.0179(8) 0.0016(8) 0.0001(7) 0.0014(9)
C11 0.0258(10) 0.0320(11) 0.0174(8) 0.0017(8) 0.0038(7) 0.0038(9)
C12 0.0251(10) 0.0312(11) 0.0185(8) -0.0041(8) 0.0056(7) 0.0021(8)
C13 0.0289(10) 0.0349(12) 0.0235(9) -0.0022(9) 0.0101(8) -0.0002(9)
C14 0.0285(11) 0.0442(13) 0.0270(10) -0.0030(10) 0.0104(8) 0.0043(10)
C15 0.0366(11) 0.0370(13) 0.0241(10) -0.0011(9) 0.0083(9) 0.0098(10)
C16 0.0364(11) 0.0312(11) 0.0207(9) -0.0017(9) 0.0071(8) 0.0002(9)
C17 0.0273(10) 0.0302(11) 0.0177(8) -0.0044(8) 0.0055(7) -0.0016(9)
C18 0.0220(9) 0.0308(11) 0.0199(9) 0.0010(8) 0.0095(7) 0.0026(8)
C19 0.0280(10) 0.0346(12) 0.0240(9) 0.0080(9) 0.0089(8) -0.0016(9)
C20 0.0423(13) 0.0454(15) 0.0386(12) 0.0078(11) 0.0031(10) -0.0157(12)
C21 0.0296(11) 0.0335(12) 0.0313(10) 0.0018(9) 0.0062(9) 0.0035(9)
C22 0.0410(13) 0.0524(16) 0.0420(13) 0.0159(12) 0.0259(11) 0.0092(12)
C23 0.0197(9) 0.0332(11) 0.0215(9) 0.0032(8) 0.0054(7) -0.0012(8)
C24 0.0262(10) 0.0391(13) 0.0270(10) 0.0077(9) 0.0065(8) 0.0103(9)
C25 0.0601(16) 0.0506(16) 0.0366(12) 0.0028(12) 0.0172(12) 0.0252(14)

loop_
_atom_type_symbol
_atom_type_description
_atom_type_scat_dispersion_real
_atom_type_scat_dispersion_imag
_atom_type_scat_source
C C 0.0181 0.0091 'International Tables Vol C Tables 4.2.6.8 and 6.1.1.4'
H H 0.0000 0.0000 'International Tables Vol C Tables 4.2.6.8 and 6.1.1.4'
N N 0.0311 0.0180 'International Tables Vol C Tables 4.2.6.8 and 6.1.1.4'
O O 0.0492 0.0322 'International Tables Vol C Tables 4.2.6.8 and 6.1.1.4'

loop_
_exptl_crystal_face_index_h
_exptl_crystal_face_index_k
_exptl_crystal_face_index_l
_exptl_crystal_face_perp_dist
7 0 5 0.0256
-7 0 -5 0.0256
-3 -5 6 0.0769
3 5 -6 0.0769
7 -2 -9 0.0201
-7 2 9 0.0201

loop_
_geom_angle_atom_site_label_1
_geom_angle_atom_site_label_2
_geom_angle_atom_site_label_3
_geom_angle
_geom_angle_site_symmetry_1
_geom_angle_site_symmetry_3
_geom_angle_publ_flag
C17 O1 C10 106.49(16) . . ?
C18 O3 C19 119.66(15) . . ?
C23 O5 C24 115.30(15) . . ?
C1 N1 C8 108.61(16) . . ?
C1 N1 C18 124.52(16) . . ?
C18 N1 C8 126.31(18) . . ?
N1 C1 C6 106.99(16) . . ?
C2 C1 N1 131.09(18) . . ?
C2 C1 C6 121.82(19) . . ?
C1 C2 H2 121.3 . . ?
C3 C2 C1 117.38(18) . . ?
C3 C2 H2 121.3 . . ?
C2 C3 H3 119.2 . . ?
C2 C3 C4 121.67(19) . . ?
C4 C3 H3 119.2 . . ?
C3 C4 H4 119.6 . . ?
C5 C4 C3 120.8(2) . . ?
C5 C4 H4 119.6 . . ?
C4 C5 H5 120.6 . . ?
C4 C5 C6 118.82(18) . . ?
C6 C5 H5 120.6 . . ?
C1 C6 C7 107.17(18) . . ?
C5 C6 C1 119.53(18) . . ?
C5 C6 C7 133.23(17) . . ?
C6 C7 C9 126.73(18) . . ?
C8 C7 C6 107.62(16) . . ?
C8 C7 C9 125.65(18) . . ?
N1 C8 H8 125.2 . . ?
C7 C8 N1 109.57(18) . . ?
C7 C8 H8 125.2 . . ?
C7 C9 C10 120.53(18) . . ?
C7 C9 C11 120.99(16) . . ?
C7 C9 C23 120.29(18) . . ?
C10 C9 C11 57.45(13) . . ?
C23 C9 C10 112.02(15) . . ?
C23 C9 C11 109.80(15) . . ?
O1 C10 C9 117.50(15) . . ?
O1 C10 H10 118.2 . . ?
O1 C10 C11 109.24(16) . . ?
C9 C10 H10 118.2 . . ?
C11 C10 C9 63.01(13) . . ?
C11 C10 H10 118.2 . . ?
C9 C11 H11 120.8 . . ?
C10 C11 C9 59.54(13) . . ?
C10 C11 H11 120.8 . . ?
C12 C11 C9 114.91(16) . . ?
C12 C11 C10 103.20(18) . . ?
C12 C11 H11 120.8 . . ?
C13 C12 C11 132.0(2) . . ?
C17 C12 C11 107.90(18) . . ?
C17 C12 C13 120.04(19) . . ?
C12 C13 H13 121.0 . . ?
C12 C13 C14 118.0(2) . . ?
C14 C13 H13 121.0 . . ?
C13 C14 H14 119.6 . . ?
C15 C14 C13 120.9(2) . . ?
C15 C14 H14 119.6 . . ?
C14 C15 H15 119.2 . . ?
C16 C15 C14 121.5(2) . . ?
C16 C15 H15 119.2 . . ?
C15 C16 H16 121.8 . . ?
C17 C16 C15 116.5(2) . . ?
C17 C16 H16 121.8 . . ?
O1 C17 C16 123.92(19) . . ?
C12 C17 O1 113.09(18) . . ?
C12 C17 C16 122.96(19) . . ?
O2 C18 O3 127.64(19) . . ?
O2 C18 N1 122.4(2) . . ?
O3 C18 N1 109.91(16) . . ?
O3 C19 C20 102.16(16) . . ?
O3 C19 C21 109.86(16) . . ?
O3 C19 C22 109.17(18) . . ?
C21 C19 C20 110.2(2) . . ?
C21 C19 C22 112.81(18) . . ?
C22 C19 C20 112.1(2) . . ?
C19 C20 H20A 109.5 . . ?
C19 C20 H20B 109.5 . . ?
C19 C20 H20C 109.5 . . ?
H20A C20 H20B 109.5 . . ?
H20A C20 H20C 109.5 . . ?
H20B C20 H20C 109.5 . . ?
C19 C21 H21A 109.5 . . ?
C19 C21 H21B 109.5 . . ?
C19 C21 H21C 109.5 . . ?
H21A C21 H21B 109.5 . . ?
H21A C21 H21C 109.5 . . ?
H21B C21 H21C 109.5 . . ?
C19 C22 H22A 109.5 . . ?
C19 C22 H22B 109.5 . . ?
C19 C22 H22C 109.5 . . ?
H22A C22 H22B 109.5 . . ?
H22A C22 H22C 109.5 . . ?
H22B C22 H22C 109.5 . . ?
O4 C23 O5 123.6(2) . . ?
O4 C23 C9 123.2(2) . . ?
O5 C23 C9 113.22(16) . . ?
O5 C24 H24A 110.1 . . ?
O5 C24 H24B 110.1 . . ?
O5 C24 C25 107.95(17) . . ?
H24A C24 H24B 108.4 . . ?
C25 C24 H24A 110.1 . . ?
C25 C24 H24B 110.1 . . ?
C24 C25 H25A 109.5 . . ?
C24 C25 H25B 109.5 . . ?
C24 C25 H25C 109.5 . . ?
H25A C25 H25B 109.5 . . ?
H25A C25 H25C 109.5 . . ?
H25B C25 H25C 109.5 . . ?

loop_
_geom_bond_atom_site_label_1
_geom_bond_atom_site_label_2
_geom_bond_distance
_geom_bond_site_symmetry_2
_geom_bond_publ_flag
O1 C10 1.430(3) . ?
O1 C17 1.381(2) . ?
O2 C18 1.205(2) . ?
O3 C18 1.327(3) . ?
O3 C19 1.497(2) . ?
O4 C23 1.213(2) . ?
O5 C23 1.338(3) . ?
O5 C24 1.465(3) . ?
N1 C1 1.398(3) . ?
N1 C8 1.405(2) . ?
N1 C18 1.400(3) . ?
C1 C2 1.392(3) . ?
C1 C6 1.415(3) . ?
C2 H2 0.9500 . ?
C2 C3 1.382(3) . ?
C3 H3 0.9500 . ?
C3 C4 1.401(3) . ?
C4 H4 0.9500 . ?
C4 C5 1.386(3) . ?
C5 H5 0.9500 . ?
C5 C6 1.392(3) . ?
C6 C7 1.449(3) . ?
C7 C8 1.351(3) . ?
C7 C9 1.489(2) . ?
C8 H8 0.9500 . ?
C9 C10 1.526(3) . ?
C9 C11 1.577(3) . ?
C9 C23 1.489(3) . ?
C10 H10 1.0000 . ?
C10 C11 1.492(3) . ?
C11 H11 1.0000 . ?
C11 C12 1.483(3) . ?
C12 C13 1.389(3) . ?
C12 C17 1.380(3) . ?
C13 H13 0.9500 . ?
C13 C14 1.392(3) . ?
C14 H14 0.9500 . ?
C14 C15 1.390(3) . ?
C15 H15 0.9500 . ?
C15 C16 1.389(3) . ?
C16 H16 0.9500 . ?
C16 C17 1.387(3) . ?
C19 C20 1.518(3) . ?
C19 C21 1.517(3) . ?
C19 C22 1.518(3) . ?
C20 H20A 0.9800 . ?
C20 H20B 0.9800 . ?
C20 H20C 0.9800 . ?
C21 H21A 0.9800 . ?
C21 H21B 0.9800 . ?
C21 H21C 0.9800 . ?
C22 H22A 0.9800 . ?
C22 H22B 0.9800 . ?
C22 H22C 0.9800 . ?
C24 H24A 0.9900 . ?
C24 H24B 0.9900 . ?
C24 C25 1.499(3) . ?
C25 H25A 0.9800 . ?
C25 H25B 0.9800 . ?
C25 H25C 0.9800 . ?

loop_
_geom_torsion_atom_site_label_1
_geom_torsion_atom_site_label_2
_geom_torsion_atom_site_label_3
_geom_torsion_atom_site_label_4
_geom_torsion
_geom_torsion_site_symmetry_1
_geom_torsion_site_symmetry_2
_geom_torsion_site_symmetry_3
_geom_torsion_site_symmetry_4
_geom_torsion_publ_flag
O1 C10 C11 C9 111.78(17) . . . . ?
O1 C10 C11 C12 0.4(2) . . . . ?
N1 C1 C2 C3 -175.2(2) . . . . ?
N1 C1 C6 C5 176.10(17) . . . . ?
N1 C1 C6 C7 -1.4(2) . . . . ?
C1 N1 C8 C7 0.8(2) . . . . ?
C1 N1 C18 O2 -16.4(3) . . . . ?
C1 N1 C18 O3 163.13(17) . . . . ?
C1 C2 C3 C4 -0.5(3) . . . . ?
C1 C6 C7 C8 1.9(2) . . . . ?
C1 C6 C7 C9 -179.04(18) . . . . ?
C2 C1 C6 C5 -0.8(3) . . . . ?
C2 C1 C6 C7 -178.23(18) . . . . ?
C2 C3 C4 C5 0.2(3) . . . . ?
C3 C4 C5 C6 -0.1(3) . . . . ?
C4 C5 C6 C1 0.4(3) . . . . ?
C4 C5 C6 C7 177.1(2) . . . . ?
C5 C6 C7 C8 -175.1(2) . . . . ?
C5 C6 C7 C9 4.0(4) . . . . ?
C6 C1 C2 C3 0.8(3) . . . . ?
C6 C7 C8 N1 -1.6(2) . . . . ?
C6 C7 C9 C10 -143.8(2) . . . . ?
C6 C7 C9 C11 -75.8(3) . . . . ?
C6 C7 C9 C23 68.2(3) . . . . ?
C7 C9 C10 O1 10.7(3) . . . . ?
C7 C9 C10 C11 109.43(19) . . . . ?
C7 C9 C11 C10 -108.6(2) . . . . ?
C7 C9 C11 C12 -17.6(3) . . . . ?
C7 C9 C23 O4 175.73(19) . . . . ?
C7 C9 C23 O5 -5.9(3) . . . . ?
C8 N1 C1 C2 176.9(2) . . . . ?
C8 N1 C1 C6 0.4(2) . . . . ?
C8 N1 C18 O2 173.12(19) . . . . ?
C8 N1 C18 O3 -7.3(3) . . . . ?
C8 C7 C9 C10 35.2(3) . . . . ?
C8 C7 C9 C11 103.2(2) . . . . ?
C8 C7 C9 C23 -112.9(2) . . . . ?
C9 C7 C8 N1 179.26(17) . . . . ?
C9 C10 C11 C12 -111.34(16) . . . . ?
C9 C11 C12 C13 121.2(2) . . . . ?
C9 C11 C12 C17 -61.0(2) . . . . ?
C10 O1 C17 C12 2.9(2) . . . . ?
C10 O1 C17 C16 -178.74(18) . . . . ?
C10 C9 C11 C12 91.1(2) . . . . ?
C10 C9 C23 O4 25.2(3) . . . . ?
C10 C9 C23 O5 -156.45(17) . . . . ?
C10 C11 C12 C13 -176.6(2) . . . . ?
C10 C11 C12 C17 1.2(2) . . . . ?
C11 C9 C10 O1 -98.73(19) . . . . ?
C11 C9 C23 O4 -36.7(3) . . . . ?
C11 C9 C23 O5 141.66(17) . . . . ?
C11 C12 C13 C14 178.9(2) . . . . ?
C11 C12 C17 O1 -2.6(2) . . . . ?
C11 C12 C17 C16 178.96(18) . . . . ?
C12 C13 C14 C15 0.6(3) . . . . ?
C13 C12 C17 O1 175.47(17) . . . . ?
C13 C12 C17 C16 -2.9(3) . . . . ?
C13 C14 C15 C16 -1.1(3) . . . . ?
C14 C15 C16 C17 -0.3(3) . . . . ?
C15 C16 C17 O1 -175.87(18) . . . . ?
C15 C16 C17 C12 2.3(3) . . . . ?
C17 O1 C10 C9 66.9(2) . . . . ?
C17 O1 C10 C11 -2.0(2) . . . . ?
C17 C12 C13 C14 1.4(3) . . . . ?
C18 O3 C19 C20 176.25(18) . . . . ?
C18 O3 C19 C21 59.3(2) . . . . ?
C18 O3 C19 C22 -64.9(2) . . . . ?
C18 N1 C1 C2 5.0(3) . . . . ?
C18 N1 C1 C6 -171.48(17) . . . . ?
C18 N1 C8 C7 172.50(18) . . . . ?
C19 O3 C18 O2 2.6(3) . . . . ?
C19 O3 C18 N1 -176.92(16) . . . . ?
C23 O5 C24 C25 -174.87(19) . . . . ?
C23 C9 C10 O1 161.18(16) . . . . ?
C23 C9 C10 C11 -100.10(18) . . . . ?
C23 C9 C11 C10 104.06(18) . . . . ?
C23 C9 C11 C12 -164.85(18) . . . . ?
C24 O5 C23 O4 4.2(3) . . . . ?
C24 O5 C23 C9 -174.14(16) . . . . ?

loop_
_exptl_oxdiff_crystal_face_indexfrac_h
_exptl_oxdiff_crystal_face_indexfrac_k
_exptl_oxdiff_crystal_face_indexfrac_l
_exptl_oxdiff_crystal_face_x
_exptl_oxdiff_crystal_face_y
_exptl_oxdiff_crystal_face_z
6.6431 0.2071 4.8081 0.0316 -0.0188 -0.9993
-6.6431 -0.2071 -4.8081 -0.0316 0.0188 0.9993
-2.7357 -4.9324 5.9482 0.7129 -0.7011 0.0135
2.7357 4.9324 -5.9482 -0.7129 0.7011 -0.0135
6.9507 -1.7649 -9.3080 -0.8144 -0.5410 -0.2098
-6.9507 1.7649 9.3080 0.8144 0.5410 0.2098
